data_4070852
loop_
_publ_author_name
'Vicente, Jos\'e'
'Arcas, Aurelia'
'G\'alvez-L\'opez, Mar\'ia-Dolores'
'Juli\'a-Hern\'andez, Francisco'
'Bautista, Delia'
'Jones, Peter G.'

_publ_section_title
;
 Synthesis of Bis(2,6-dinitroaryl)palladium(II) and
 Mono(2,6-dinitroaryl)platinum(II) Complexes. A New Example of the
 Transphobia Effect and of Transmetalation from Pt to Hg
;
_journal_issue 7
_journal_name_full Organometallics
_journal_page_first 1582
_journal_paper_doi 10.1021/om701077y
_journal_volume 27
_journal_year 2008
_chemical_formula_sum 'C27.5 H45 Cl4 N6 O14.5 Pd2'
_chemical_formula_weight 1046.30
_chemical_name_systematic
; 
 ? 
;
_space_group_IT_number 2
_symmetry_cell_setting triclinic
_symmetry_space_group_name_Hall '-P 1'
_symmetry_space_group_name_H-M 'P -1'
_atom_sites_solution_hydrogens geom
_atom_sites_solution_primary direct
_atom_sites_solution_secondary difmap
_audit_creation_method SHELXL-97
_cell_angle_alpha 73.573(2)
_cell_angle_beta 88.311(2)
_cell_angle_gamma 71.063(2)
_cell_formula_units_Z 4
_cell_length_a 14.6377(6)
_cell_length_b 16.8923(7)
_cell_length_c 18.0811(7)
_cell_measurement_reflns_used 8898
_cell_measurement_temperature 100(2)
_cell_measurement_theta_max 27.87
_cell_measurement_theta_min 2.29
_cell_volume 4046.6(3)
_computing_cell_refinement 'Bruker SAINT'
_computing_data_collection 'Bruker SMART'
_computing_data_reduction 'Bruker SAINT'
_computing_molecular_graphics 'Bruker SHEXLTL'
_computing_publication_material 'Bruker SHEXLTL'
_computing_structure_refinement 'SHELXL-97 (Sheldrick, 1997)'
_computing_structure_solution 'SHELXS-97 (Sheldrick, 1990)'
_diffrn_ambient_temperature 100(2)
_diffrn_detector_area_resol_mean 8.26
_diffrn_measured_fraction_theta_full 0.994
_diffrn_measured_fraction_theta_max 0.907
_diffrn_measurement_device_type 'Bruker SMART APEX CCD'
_diffrn_measurement_method \w-scan
_diffrn_radiation_monochromator graphite
_diffrn_radiation_source 'fine-focus sealed tube'
_diffrn_radiation_type MoK\a
_diffrn_radiation_wavelength 0.71073
_diffrn_reflns_av_R_equivalents 0.0299
_diffrn_reflns_av_sigmaI/netI 0.0429
_diffrn_reflns_limit_h_max 19
_diffrn_reflns_limit_h_min -19
_diffrn_reflns_limit_k_max 22
_diffrn_reflns_limit_k_min -22
_diffrn_reflns_limit_l_max 22
_diffrn_reflns_limit_l_min -22
_diffrn_reflns_number 47676
_diffrn_reflns_theta_full 26.00
_diffrn_reflns_theta_max 28.27
_diffrn_reflns_theta_min 1.63
_exptl_absorpt_coefficient_mu 1.222
_exptl_absorpt_correction_T_max 0.9193
_exptl_absorpt_correction_T_min 0.8191
_exptl_absorpt_correction_type multi-scan
_exptl_absorpt_process_details SADABS
_exptl_crystal_colour orange
_exptl_crystal_density_diffrn 1.717
_exptl_crystal_density_method 'not measured'
_exptl_crystal_description lath
_exptl_crystal_F_000 2112
_exptl_crystal_size_max 0.17
_exptl_crystal_size_mid 0.12
_exptl_crystal_size_min 0.07
_refine_diff_density_max 1.215
_refine_diff_density_min -0.552
_refine_diff_density_rms 0.106
_refine_ls_extinction_method none
_refine_ls_goodness_of_fit_ref 1.017
_refine_ls_hydrogen_treatment 'rigid methyls'
_refine_ls_matrix_type full
_refine_ls_number_parameters 1007
_refine_ls_number_reflns 18222
_refine_ls_number_restraints 26
_refine_ls_restrained_S_all 1.017
_refine_ls_R_factor_all 0.0636
_refine_ls_R_factor_gt 0.0424
_refine_ls_shift/su_max 0.002
_refine_ls_shift/su_mean 0.000
_refine_ls_structure_factor_coef Fsqd
_refine_ls_weighting_details 'calc w=1/[\s^2^(Fo^2^)+(0.0404P)^2^+3.0182P] where P=(Fo^2^+2Fc^2^)/3'
_refine_ls_weighting_scheme calc
_refine_ls_wR_factor_gt 0.0913
_refine_ls_wR_factor_ref 0.1006
_reflns_number_gt 13383
_reflns_number_total 18222
_reflns_threshold_expression >2sigma(I)
_cod_data_source_file om701077y-file004.cif
_cod_data_source_block aureli3s
_cod_original_formula_sum 'C27.50 H45 Cl4 N6 O14.50 Pd2'
_cod_database_code 4070852

loop_
_symmetry_equiv_pos_as_xyz
'x, y, z'
'-x, -y, -z'

loop_
_atom_site_label
_atom_site_type_symbol
_atom_site_fract_x
_atom_site_fract_y
_atom_site_fract_z
_atom_site_U_iso_or_equiv
_atom_site_adp_type
_atom_site_occupancy
_atom_site_symmetry_multiplicity
_atom_site_calc_flag
_atom_site_refinement_flags
_atom_site_disorder_assembly
_atom_site_disorder_group
Pd1 Pd 0.360382(17) 0.804934(15) 0.958290(13) 0.01587(6) Uani 1 1 d . . .
Pd2 Pd 0.396161(17) 0.941859(15) 0.784647(13) 0.01641(6) Uani 1 1 d . . .
Pd3 Pd 0.101489(17) 0.560239(16) 0.705549(14) 0.01904(7) Uani 1 1 d . . .
Pd4 Pd 0.162103(17) 0.683211(16) 0.537856(14) 0.01884(7) Uani 1 1 d . . .
Cl1 Cl 0.45192(7) 0.67446(6) 1.04196(5) 0.0365(2) Uani 1 1 d . . .
Cl2 Cl 0.26951(6) 0.93757(5) 0.87353(5) 0.02409(19) Uani 1 1 d . . .
Cl3 Cl 0.48805(6) 0.80691(5) 0.86928(4) 0.02257(18) Uani 1 1 d . . .
Cl4 Cl 0.30444(6) 1.07614(5) 0.70659(5) 0.0296(2) Uani 1 1 d . . .
Cl5 Cl 0.17331(6) 0.42496(5) 0.79356(5) 0.02715(19) Uani 1 1 d . . .
Cl6 Cl 0.02643(6) 0.69591(6) 0.61768(5) 0.0331(2) Uani 1 1 d . . .
Cl7 Cl 0.23625(6) 0.54414(5) 0.62326(5) 0.0286(2) Uani 1 1 d . . .
Cl8 Cl 0.08605(6) 0.81839(6) 0.45185(5) 0.0298(2) Uani 1 1 d . . .
N1 N 0.2261(2) 0.68346(19) 1.00380(17) 0.0311(7) Uani 1 1 d . . .
N2 N 0.2776(2) 0.9337(2) 1.05991(16) 0.0264(7) Uani 1 1 d . . .
N3 N 0.4390(2) 0.86311(19) 0.64029(16) 0.0240(6) Uani 1 1 d . . .
N4 N 0.5516(2) 1.04128(19) 0.76399(17) 0.0270(7) Uani 1 1 d . . .
N5 N -0.1170(2) 0.56746(19) 0.67759(16) 0.0227(6) Uani 1 1 d . . .
N6 N 0.0893(2) 0.6146(2) 0.85851(17) 0.0292(7) Uani 1 1 d . . .
N7 N 0.1825(2) 0.6398(2) 0.37959(19) 0.0367(8) Uani 1 1 d . . .
N8 N 0.3734(2) 0.6879(2) 0.57090(17) 0.0300(7) Uani 1 1 d . . .
O1 O 0.2261(2) 0.70609(18) 0.93305(14) 0.0443(8) Uani 1 1 d . . .
O2 O 0.2480(2) 0.60775(16) 1.04524(15) 0.0439(7) Uani 1 1 d . . .
O3 O 0.06928(18) 0.70344(16) 1.09318(13) 0.0287(6) Uani 1 1 d . . .
O4 O 0.02288(16) 0.82547(15) 1.17607(13) 0.0235(5) Uani 1 1 d . . .
O5 O 0.13326(17) 0.93719(14) 1.16024(13) 0.0251(5) Uani 1 1 d . . .
O6 O 0.3643(2) 0.90654(19) 1.07613(18) 0.0447(7) Uani 1 1 d . . .
O7 O 0.2298(2) 1.01174(16) 1.03302(15) 0.0378(7) Uani 1 1 d . . .
O8 O 0.4166(2) 0.81243(18) 0.69311(14) 0.0394(7) Uani 1 1 d . . .
O9 O 0.40139(19) 0.89004(18) 0.57381(14) 0.0385(7) Uani 1 1 d . . .
O10 O 0.60197(16) 0.83927(14) 0.55993(12) 0.0211(5) Uani 1 1 d . . .
O11 O 0.73138(15) 0.92985(14) 0.56509(12) 0.0224(5) Uani 1 1 d . . .
O12 O 0.70250(16) 1.02949(15) 0.66759(13) 0.0242(5) Uani 1 1 d . . .
O13 O 0.5436(2) 1.11812(17) 0.73622(16) 0.0466(8) Uani 1 1 d . . .
O14 O 0.5465(2) 1.00667(18) 0.83301(14) 0.0374(7) Uani 1 1 d . . .
O15 O -0.06395(19) 0.49834(17) 0.66872(15) 0.0346(6) Uani 1 1 d . . .
O16 O -0.18062(17) 0.62223(17) 0.62945(13) 0.0323(6) Uani 1 1 d . . .
O17 O -0.26830(16) 0.60477(15) 0.77013(13) 0.0253(5) Uani 1 1 d . . .
O18 O -0.24905(17) 0.66200(14) 0.90021(13) 0.0272(6) Uani 1 1 d . . .
O19 O -0.07108(18) 0.66853(15) 0.93817(13) 0.0294(6) Uani 1 1 d . . .
O20 O 0.12382(19) 0.57233(17) 0.92459(15) 0.0397(7) Uani 1 1 d . . .
O21 O 0.1278(2) 0.65879(19) 0.81125(15) 0.0429(7) Uani 1 1 d . . .
O22 O 0.1462(2) 0.68861(19) 0.31625(16) 0.0498(8) Uani 1 1 d . . .
O23 O 0.1483(2) 0.5886(2) 0.42279(19) 0.0563(9) Uani 1 1 d . . .
O24 O 0.3426(2) 0.59651(19) 0.30034(15) 0.0496(8) Uani 1 1 d . . .
O26 O 0.53028(17) 0.65934(17) 0.47834(15) 0.0376(7) Uani 1 1 d . . .
O27 O 0.4430(2) 0.6401(2) 0.61606(16) 0.0509(8) Uani 1 1 d . . .
O28 O 0.3092(2) 0.74836(18) 0.58356(16) 0.0422(7) Uani 1 1 d . . .
C1 C 0.2538(2) 0.80943(19) 1.02852(17) 0.0155(6) Uani 1 1 d . . .
C2 C 0.2007(2) 0.7527(2) 1.04218(17) 0.0188(7) Uani 1 1 d . . .
C3 C 0.1233(2) 0.7567(2) 1.09004(18) 0.0198(7) Uani 1 1 d . . .
C4 C 0.0983(2) 0.8202(2) 1.12857(18) 0.0191(7) Uani 1 1 d . . .
C5 C 0.1522(2) 0.8764(2) 1.12054(18) 0.0190(7) Uani 1 1 d . . .
C6 C 0.2261(2) 0.8702(2) 1.06964(18) 0.0183(7) Uani 1 1 d . . .
C7 C 0.0811(3) 0.6360(2) 1.1661(2) 0.0326(9) Uani 1 1 d . . .
H7A H 0.1445 0.5908 1.1704 0.039 Uiso 1 1 calc R . .
H7B H 0.0300 0.6097 1.1683 0.039 Uiso 1 1 calc R . .
H7C H 0.0767 0.6618 1.2088 0.039 Uiso 1 1 calc R . .
C8 C -0.0616(2) 0.8973(2) 1.1443(2) 0.0348(9) Uani 1 1 d . . .
H8A H -0.0477 0.9519 1.1365 0.042 Uiso 1 1 calc R . .
H8B H -0.1132 0.8958 1.1799 0.042 Uiso 1 1 calc R . .
H8C H -0.0823 0.8938 1.0947 0.042 Uiso 1 1 calc R . .
C9 C 0.1634(3) 0.8994(3) 1.2416(2) 0.0348(9) Uani 1 1 d . . .
H9A H 0.1327 0.8552 1.2645 0.042 Uiso 1 1 calc R . .
H9B H 0.1440 0.9454 1.2676 0.042 Uiso 1 1 calc R . .
H9C H 0.2339 0.8719 1.2480 0.042 Uiso 1 1 calc R . .
C11 C 0.5007(2) 0.9416(2) 0.71251(17) 0.0170(7) Uani 1 1 d . . .
C12 C 0.5133(2) 0.8997(2) 0.65485(17) 0.0168(7) Uani 1 1 d . . .
C13 C 0.5887(2) 0.8939(2) 0.60554(18) 0.0186(7) Uani 1 1 d . . .
C14 C 0.6541(2) 0.9369(2) 0.61036(17) 0.0174(7) Uani 1 1 d . . .
C15 C 0.6391(2) 0.9871(2) 0.66143(18) 0.0188(7) Uani 1 1 d . . .
C16 C 0.5647(2) 0.9869(2) 0.71107(17) 0.0187(7) Uani 1 1 d . . .
C17 C 0.6923(3) 1.1062(2) 0.6022(2) 0.0311(9) Uani 1 1 d . . .
H17A H 0.6872 1.0918 0.5540 0.037 Uiso 1 1 calc R . .
H17B H 0.7490 1.1248 0.6027 0.037 Uiso 1 1 calc R . .
H17C H 0.6338 1.1536 0.6058 0.037 Uiso 1 1 calc R . .
C18 C 0.8152(2) 0.8568(2) 0.6015(2) 0.0275(8) Uani 1 1 d . . .
H18A H 0.8368 0.8653 0.6486 0.033 Uiso 1 1 calc R . .
H18B H 0.8672 0.8525 0.5659 0.033 Uiso 1 1 calc R . .
H18C H 0.7987 0.8029 0.6147 0.033 Uiso 1 1 calc R . .
C19 C 0.5917(3) 0.8807(2) 0.47801(19) 0.0300(8) Uani 1 1 d . . .
H19A H 0.5269 0.9241 0.4638 0.036 Uiso 1 1 calc R . .
H19B H 0.6008 0.8366 0.4506 0.036 Uiso 1 1 calc R . .
H19C H 0.6404 0.9098 0.4638 0.036 Uiso 1 1 calc R . .
C21 C -0.0100(2) 0.5851(2) 0.76920(18) 0.0191(7) Uani 1 1 d . . .
C22 C -0.1014(2) 0.5870(2) 0.74975(18) 0.0194(7) Uani 1 1 d . . .
C23 C -0.1820(2) 0.6103(2) 0.79218(18) 0.0199(7) Uani 1 1 d . . .
C24 C -0.1712(2) 0.6332(2) 0.85884(18) 0.0202(7) Uani 1 1 d . . .
C25 C -0.0817(2) 0.6355(2) 0.87979(18) 0.0218(7) Uani 1 1 d . . .
C26 C -0.0043(2) 0.6109(2) 0.83488(19) 0.0198(7) Uani 1 1 d . . .
C27 C -0.3409(2) 0.6889(2) 0.7365(2) 0.0354(9) Uani 1 1 d . . .
H27A H -0.3585 0.7203 0.7756 0.042 Uiso 1 1 calc R . .
H27B H -0.3983 0.6804 0.7180 0.042 Uiso 1 1 calc R . .
H27C H -0.3149 0.7229 0.6930 0.042 Uiso 1 1 calc R . .
C28 C -0.2919(3) 0.5971(2) 0.9386(2) 0.0296(8) Uani 1 1 d . . .
H28A H -0.3020 0.5667 0.9023 0.035 Uiso 1 1 calc R . .
H28B H -0.3542 0.6254 0.9569 0.035 Uiso 1 1 calc R . .
H28C H -0.2486 0.5548 0.9826 0.035 Uiso 1 1 calc R . .
C29 C -0.0646(3) 0.6116(2) 1.01634(19) 0.0315(9) Uani 1 1 d . . .
H29A H -0.1180 0.5877 1.0223 0.038 Uiso 1 1 calc R . .
H29B H -0.0688 0.6452 1.0533 0.038 Uiso 1 1 calc R . .
H29C H -0.0027 0.5637 1.0262 0.038 Uiso 1 1 calc R . .
C31 C 0.2757(2) 0.6666(2) 0.47536(18) 0.0190(7) Uani 1 1 d . . .
C32 C 0.2738(2) 0.6464(2) 0.4062(2) 0.0269(8) Uani 1 1 d . . .
C33 C 0.3514(3) 0.6280(2) 0.36148(19) 0.0327(9) Uani 1 1 d . . .
C34 C 0.4392(3) 0.6312(2) 0.3859(2) 0.0350(9) Uani 1 1 d . . .
C35 C 0.4465(2) 0.6519(2) 0.4549(2) 0.0270(8) Uani 1 1 d . . .
C36 C 0.3645(2) 0.6689(2) 0.49771(18) 0.0204(7) Uani 1 1 d . . .
C37 C 0.6034(3) 0.5771(3) 0.5159(2) 0.0460(11) Uani 1 1 d . . .
H37A H 0.5754 0.5427 0.5575 0.055 Uiso 1 1 calc R . .
H37B H 0.6572 0.5879 0.5376 0.055 Uiso 1 1 calc R . .
H37C H 0.6272 0.5447 0.4782 0.055 Uiso 1 1 calc R . .
C38 C 0.5550(3) 0.6701(3) 0.3084(3) 0.0516(12) Uani 1 1 d . . .
H38A H 0.5097 0.7111 0.2650 0.062 Uiso 1 1 calc R . .
H38B H 0.6179 0.6452 0.2891 0.062 Uiso 1 1 calc R . .
H38C H 0.5627 0.7011 0.3449 0.062 Uiso 1 1 calc R . .
O25 O 0.5191(2) 0.60339(18) 0.34564(15) 0.0435(7) Uani 1 1 d . . .
C39 C 0.3408(3) 0.6554(3) 0.2262(2) 0.0615(15) Uani 1 1 d . . .
H39A H 0.2851 0.7088 0.2196 0.074 Uiso 1 1 calc R . .
H39B H 0.3353 0.6279 0.1862 0.074 Uiso 1 1 calc R . .
H39C H 0.4006 0.6700 0.2215 0.074 Uiso 1 1 calc R . .
N9 N 0.3484(2) 0.18215(18) 0.92518(17) 0.0253(7) Uani 1 1 d . . .
C41 C 0.4144(3) 0.0986(3) 0.9760(3) 0.0498(12) Uani 1 1 d . A .
H41A H 0.3765 0.0680 1.0113 0.060 Uiso 1 1 calc R . .
H41B H 0.4603 0.1107 1.0060 0.060 Uiso 1 1 calc R . .
H41C H 0.4500 0.0618 0.9443 0.060 Uiso 1 1 calc R . .
C42 C 0.2585(5) 0.1742(5) 0.8935(4) 0.049(2) Uiso 0.610(6) 1 d PD A 1
H42A H 0.2162 0.2322 0.8638 0.058 Uiso 0.610(6) 1 calc PR A 1
H42B H 0.2241 0.1493 0.9364 0.058 Uiso 0.610(6) 1 calc PR A 1
H42C H 0.2769 0.1359 0.8598 0.058 Uiso 0.610(6) 1 calc PR A 1
C43 C 0.3174(5) 0.2441(5) 0.9714(4) 0.0429(19) Uiso 0.610(6) 1 d PD A 1
H43A H 0.2730 0.2999 0.9395 0.051 Uiso 0.610(6) 1 calc PR A 1
H43B H 0.3742 0.2536 0.9899 0.051 Uiso 0.610(6) 1 calc PR A 1
H43C H 0.2843 0.2202 1.0158 0.051 Uiso 0.610(6) 1 calc PR A 1
C44 C 0.3987(5) 0.2211(5) 0.8581(4) 0.045(2) Uiso 0.610(6) 1 d PD A 1
H44A H 0.4148 0.1837 0.8237 0.053 Uiso 0.610(6) 1 calc PR A 1
H44B H 0.4583 0.2256 0.8773 0.053 Uiso 0.610(6) 1 calc PR A 1
H44C H 0.3559 0.2795 0.8297 0.053 Uiso 0.610(6) 1 calc PR A 1
C42' C 0.3236(10) 0.1547(9) 0.8632(8) 0.065(4) Uiso 0.390(6) 1 d PD A 2
H42D H 0.3824 0.1171 0.8472 0.078 Uiso 0.390(6) 1 calc PR A 2
H42E H 0.2928 0.2060 0.8195 0.078 Uiso 0.390(6) 1 calc PR A 2
H42F H 0.2787 0.1220 0.8803 0.078 Uiso 0.390(6) 1 calc PR A 2
C43' C 0.2599(8) 0.2175(8) 0.9628(6) 0.048(3) Uiso 0.390(6) 1 d PD A 2
H43D H 0.2191 0.2731 0.9278 0.058 Uiso 0.390(6) 1 calc PR A 2
H43E H 0.2776 0.2271 1.0106 0.058 Uiso 0.390(6) 1 calc PR A 2
H43F H 0.2243 0.1759 0.9749 0.058 Uiso 0.390(6) 1 calc PR A 2
C44' C 0.3988(8) 0.2489(7) 0.9031(7) 0.047(3) Uiso 0.390(6) 1 d PD A 2
H44D H 0.4625 0.2231 0.8853 0.057 Uiso 0.390(6) 1 calc PR A 2
H44E H 0.4069 0.2681 0.9481 0.057 Uiso 0.390(6) 1 calc PR A 2
H44F H 0.3600 0.2992 0.8615 0.057 Uiso 0.390(6) 1 calc PR A 2
N10 N 0.1369(2) 0.31793(18) 0.59747(16) 0.0281(7) Uani 1 1 d . . .
C45 C 0.1035(6) 0.3014(5) 0.6776(4) 0.030(2) Uiso 0.60(2) 1 d P B 1
H45A H 0.0341 0.3099 0.6754 0.037 Uiso 0.60(2) 1 calc PR B 1
H45B H 0.1156 0.3422 0.7021 0.037 Uiso 0.60(2) 1 calc PR B 1
H45C H 0.1391 0.2412 0.7077 0.037 Uiso 0.60(2) 1 calc PR B 1
C46 C 0.1470(8) 0.2524(5) 0.5512(5) 0.033(2) Uiso 0.60(2) 1 d P B 1
H46A H 0.1855 0.1937 0.5826 0.039 Uiso 0.60(2) 1 calc PR B 1
H46B H 0.1794 0.2692 0.5040 0.039 Uiso 0.60(2) 1 calc PR B 1
H46C H 0.0827 0.2526 0.5376 0.039 Uiso 0.60(2) 1 calc PR B 1
C47 C 0.2352(6) 0.3142(6) 0.6201(6) 0.037(2) Uiso 0.60(2) 1 d P B 1
H47A H 0.2719 0.2545 0.6507 0.045 Uiso 0.60(2) 1 calc PR B 1
H47B H 0.2299 0.3545 0.6510 0.045 Uiso 0.60(2) 1 calc PR B 1
H47C H 0.2688 0.3310 0.5736 0.045 Uiso 0.60(2) 1 calc PR B 1
C48 C 0.0867(5) 0.4127(4) 0.5541(4) 0.0217(17) Uiso 0.60(2) 1 d P B 1
H48A H 0.1140 0.4265 0.5038 0.026 Uiso 0.60(2) 1 calc PR B 1
H48B H 0.0963 0.4499 0.5840 0.026 Uiso 0.60(2) 1 calc PR B 1
H48C H 0.0173 0.4232 0.5464 0.026 Uiso 0.60(2) 1 calc PR B 1
C45' C 0.0832(9) 0.2820(8) 0.6677(7) 0.032(3) Uiso 0.40(2) 1 d P B 2
H45D H 0.0281 0.2700 0.6494 0.039 Uiso 0.40(2) 1 calc PR B 2
H45E H 0.0598 0.3255 0.6961 0.039 Uiso 0.40(2) 1 calc PR B 2
H45F H 0.1277 0.2279 0.7019 0.039 Uiso 0.40(2) 1 calc PR B 2
C46' C 0.1156(10) 0.2615(7) 0.5606(6) 0.025(3) Uiso 0.40(2) 1 d P B 2
H46D H 0.1339 0.2749 0.5070 0.030 Uiso 0.40(2) 1 calc PR B 2
H46E H 0.0461 0.2701 0.5611 0.030 Uiso 0.40(2) 1 calc PR B 2
H46F H 0.1521 0.2007 0.5882 0.030 Uiso 0.40(2) 1 calc PR B 2
C47' C 0.2427(9) 0.3101(8) 0.5972(9) 0.033(3) Uiso 0.40(2) 1 d P B 2
H47D H 0.2812 0.2526 0.6308 0.040 Uiso 0.40(2) 1 calc PR B 2
H47E H 0.2520 0.3559 0.6163 0.040 Uiso 0.40(2) 1 calc PR B 2
H47F H 0.2634 0.3166 0.5444 0.040 Uiso 0.40(2) 1 calc PR B 2
C48' C 0.0661(10) 0.3997(9) 0.5440(8) 0.040(3) Uiso 0.40(2) 1 d P B 2
H48D H 0.0979 0.4204 0.4975 0.048 Uiso 0.40(2) 1 calc PR B 2
H48E H 0.0447 0.4451 0.5705 0.048 Uiso 0.40(2) 1 calc PR B 2
H48F H 0.0101 0.3864 0.5293 0.048 Uiso 0.40(2) 1 calc PR B 2
N11 N 0.8884(2) 0.0634(2) 0.35008(18) 0.0338(8) Uani 1 1 d D . .
C49 C 0.8243(6) 0.0268(5) 0.4054(6) 0.047(2) Uiso 0.65(2) 1 d PD C 1
H49A H 0.7720 0.0217 0.3765 0.057 Uiso 0.65(2) 1 calc PR C 1
H49B H 0.7967 0.0658 0.4374 0.057 Uiso 0.65(2) 1 calc PR C 1
H49C H 0.8623 -0.0311 0.4386 0.057 Uiso 0.65(2) 1 calc PR C 1
C50 C 0.9209(7) 0.0018(5) 0.2981(5) 0.029(2) Uiso 0.65(2) 1 d PD C 1
H50A H 0.9615 -0.0562 0.3293 0.035 Uiso 0.65(2) 1 calc PR C 1
H50B H 0.9580 0.0256 0.2568 0.035 Uiso 0.65(2) 1 calc PR C 1
H50C H 0.8637 -0.0030 0.2752 0.035 Uiso 0.65(2) 1 calc PR C 1
C51 C 0.8238(5) 0.1490(5) 0.2931(5) 0.037(2) Uiso 0.65(2) 1 d PD C 1
H51A H 0.8631 0.1718 0.2532 0.045 Uiso 0.65(2) 1 calc PR C 1
H51B H 0.7949 0.1921 0.3210 0.045 Uiso 0.65(2) 1 calc PR C 1
H51C H 0.7724 0.1375 0.2687 0.045 Uiso 0.65(2) 1 calc PR C 1
C52 C 0.9664(8) 0.0733(6) 0.3838(4) 0.037(2) Uiso 0.65(2) 1 d PD C 1
H52A H 1.0051 0.0170 0.4190 0.044 Uiso 0.65(2) 1 calc PR C 1
H52B H 0.9426 0.1162 0.4128 0.044 Uiso 0.65(2) 1 calc PR C 1
H52C H 1.0065 0.0937 0.3434 0.044 Uiso 0.65(2) 1 calc PR C 1
C49' C 0.8421(9) 0.0339(8) 0.4270(8) 0.028(3) Uiso 0.35(2) 1 d PD C 2
H49D H 0.7783 0.0314 0.4157 0.034 Uiso 0.35(2) 1 calc PR C 2
H49E H 0.8352 0.0758 0.4565 0.034 Uiso 0.35(2) 1 calc PR C 2
H49F H 0.8838 -0.0241 0.4573 0.034 Uiso 0.35(2) 1 calc PR C 2
C50' C 0.9060(14) 0.0078(11) 0.3074(10) 0.036(5) Uiso 0.35(2) 1 d PD C 2
H50D H 0.9499 0.0219 0.2678 0.043 Uiso 0.35(2) 1 calc PR C 2
H50E H 0.8450 0.0128 0.2825 0.043 Uiso 0.35(2) 1 calc PR C 2
H50F H 0.9359 -0.0521 0.3407 0.043 Uiso 0.35(2) 1 calc PR C 2
C51' C 0.8400(9) 0.1587(7) 0.3157(8) 0.024(3) Uiso 0.35(2) 1 d PD C 2
H51D H 0.8713 0.1794 0.2690 0.028 Uiso 0.35(2) 1 calc PR C 2
H51E H 0.8452 0.1895 0.3531 0.028 Uiso 0.35(2) 1 calc PR C 2
H51F H 0.7716 0.1703 0.3024 0.028 Uiso 0.35(2) 1 calc PR C 2
C52' C 0.9937(10) 0.0576(9) 0.3869(6) 0.019(3) Uiso 0.35(2) 1 d PD C 2
H52D H 1.0319 -0.0038 0.4111 0.023 Uiso 0.35(2) 1 calc PR C 2
H52E H 0.9823 0.0894 0.4257 0.023 Uiso 0.35(2) 1 calc PR C 2
H52F H 1.0292 0.0836 0.3455 0.023 Uiso 0.35(2) 1 calc PR C 2
N12 N 0.5921(2) 0.43412(18) 0.16904(17) 0.0278(7) Uani 1 1 d . . .
C53 C 0.6396(5) 0.3405(4) 0.2044(4) 0.0267(15) Uiso 0.598(5) 1 d PD D 1
H53A H 0.6276 0.3253 0.2594 0.032 Uiso 0.598(5) 1 calc PR D 1
H53B H 0.7095 0.3258 0.1988 0.032 Uiso 0.598(5) 1 calc PR D 1
H53C H 0.6137 0.3076 0.1788 0.032 Uiso 0.598(5) 1 calc PR D 1
C54 C 0.4825(5) 0.4503(5) 0.1684(4) 0.047(2) Uiso 0.598(5) 1 d PD D 1
H54A H 0.4481 0.5090 0.1347 0.056 Uiso 0.598(5) 1 calc PR D 1
H54B H 0.4616 0.4454 0.2210 0.056 Uiso 0.598(5) 1 calc PR D 1
H54C H 0.4679 0.4067 0.1491 0.056 Uiso 0.598(5) 1 calc PR D 1
C55 C 0.6130(5) 0.4548(5) 0.0819(4) 0.0409(18) Uiso 0.598(5) 1 d PD D 1
H55A H 0.5908 0.4182 0.0581 0.049 Uiso 0.598(5) 1 calc PR D 1
H55B H 0.6827 0.4426 0.0770 0.049 Uiso 0.598(5) 1 calc PR D 1
H55C H 0.5786 0.5166 0.0557 0.049 Uiso 0.598(5) 1 calc PR D 1
C56 C 0.6173(5) 0.4905(4) 0.2012(4) 0.0400(18) Uiso 0.598(5) 1 d PD D 1
H56A H 0.5827 0.5512 0.1717 0.048 Uiso 0.598(5) 1 calc PR D 1
H56B H 0.6873 0.4794 0.1995 0.048 Uiso 0.598(5) 1 calc PR D 1
H56C H 0.5999 0.4807 0.2550 0.048 Uiso 0.598(5) 1 calc PR D 1
C53' C 0.6654(6) 0.3486(5) 0.2267(5) 0.023(2) Uiso 0.402(5) 1 d PD D 2
H53D H 0.6289 0.3157 0.2611 0.028 Uiso 0.402(5) 1 calc PR D 2
H53E H 0.7060 0.3655 0.2574 0.028 Uiso 0.402(5) 1 calc PR D 2
H53F H 0.7066 0.3121 0.1969 0.028 Uiso 0.402(5) 1 calc PR D 2
C54' C 0.5326(7) 0.4192(6) 0.1264(6) 0.037(3) Uiso 0.402(5) 1 d PD D 2
H54D H 0.4808 0.4740 0.1019 0.045 Uiso 0.402(5) 1 calc PR D 2
H54E H 0.5045 0.3771 0.1589 0.045 Uiso 0.402(5) 1 calc PR D 2
H54F H 0.5679 0.3953 0.0864 0.045 Uiso 0.402(5) 1 calc PR D 2
C55' C 0.6596(6) 0.4828(6) 0.1298(5) 0.029(2) Uiso 0.402(5) 1 d PD D 2
H55D H 0.6921 0.4568 0.0899 0.034 Uiso 0.402(5) 1 calc PR D 2
H55E H 0.7081 0.4785 0.1682 0.034 Uiso 0.402(5) 1 calc PR D 2
H55F H 0.6221 0.5444 0.1058 0.034 Uiso 0.402(5) 1 calc PR D 2
C56' C 0.5429(7) 0.4882(6) 0.2264(5) 0.036(3) Uiso 0.402(5) 1 d PD D 2
H56D H 0.5025 0.5470 0.1968 0.043 Uiso 0.402(5) 1 calc PR D 2
H56E H 0.5931 0.4924 0.2583 0.043 Uiso 0.402(5) 1 calc PR D 2
H56F H 0.5026 0.4587 0.2598 0.043 Uiso 0.402(5) 1 calc PR D 2
O74 O 0.9587(2) 0.8648(2) 0.78293(17) 0.0623(10) Uani 1 1 d . . .
C61 C 0.8129(3) 0.8716(2) 0.8420(2) 0.0324(9) Uani 1 1 d . . .
H61A H 0.7768 0.9227 0.8588 0.039 Uiso 1 1 calc R . .
H61B H 0.8045 0.8190 0.8775 0.039 Uiso 1 1 calc R . .
H61C H 0.7885 0.8791 0.7897 0.039 Uiso 1 1 calc R . .
C62 C 0.9172(3) 0.8624(2) 0.8420(2) 0.0340(9) Uani 1 1 d . . .
C63 C 0.9694(3) 0.8506(2) 0.9158(2) 0.0371(9) Uani 1 1 d . . .
H63A H 1.0368 0.8468 0.9066 0.045 Uiso 1 1 calc R . .
H63B H 0.9678 0.7966 0.9536 0.045 Uiso 1 1 calc R . .
H63C H 0.9381 0.9004 0.9356 0.045 Uiso 1 1 calc R . .

loop_
_atom_site_aniso_label
_atom_site_aniso_U_11
_atom_site_aniso_U_22
_atom_site_aniso_U_33
_atom_site_aniso_U_23
_atom_site_aniso_U_13
_atom_site_aniso_U_12
Pd1 0.01645(12) 0.01501(12) 0.01232(12) -0.00234(9) 0.00242(9) -0.00166(10)
Pd2 0.01532(12) 0.01529(12) 0.01373(12) -0.00115(9) 0.00368(9) -0.00144(9)
Pd3 0.01434(12) 0.01792(13) 0.01902(13) 0.00038(10) 0.00429(10) -0.00282(10)
Pd4 0.01655(13) 0.01844(13) 0.01717(13) -0.00037(10) 0.00389(10) -0.00435(10)
Cl1 0.0347(5) 0.0267(5) 0.0245(5) 0.0061(4) 0.0070(4) 0.0086(4)
Cl2 0.0185(4) 0.0222(4) 0.0194(4) 0.0026(3) 0.0060(3) 0.0014(3)
Cl3 0.0184(4) 0.0207(4) 0.0181(4) 0.0007(3) 0.0048(3) 0.0015(3)
Cl4 0.0266(4) 0.0217(4) 0.0245(4) 0.0055(3) 0.0050(4) 0.0026(4)
Cl5 0.0241(4) 0.0204(4) 0.0274(4) 0.0030(3) 0.0031(3) -0.0034(3)
Cl6 0.0209(4) 0.0278(5) 0.0303(5) 0.0088(4) 0.0104(4) 0.0030(4)
Cl7 0.0214(4) 0.0228(4) 0.0292(5) 0.0026(4) 0.0114(3) -0.0006(3)
Cl8 0.0255(4) 0.0244(4) 0.0272(5) 0.0052(4) 0.0031(4) -0.0032(4)
N1 0.053(2) 0.0248(17) 0.0234(16) -0.0101(13) 0.0099(14) -0.0214(15)
N2 0.0344(18) 0.0310(17) 0.0270(16) -0.0178(14) 0.0171(13) -0.0213(15)
N3 0.0233(15) 0.0283(16) 0.0220(15) -0.0067(13) 0.0018(12) -0.0110(13)
N4 0.0337(17) 0.0270(17) 0.0271(16) -0.0122(13) 0.0094(13) -0.0157(14)
N5 0.0226(15) 0.0276(16) 0.0204(15) -0.0078(12) 0.0051(12) -0.0113(13)
N6 0.0293(17) 0.0312(17) 0.0264(17) -0.0032(14) -0.0014(13) -0.0134(14)
N7 0.0386(19) 0.043(2) 0.0289(18) -0.0171(16) -0.0072(15) -0.0076(17)
N8 0.0253(16) 0.0390(19) 0.0291(17) -0.0138(15) -0.0006(13) -0.0115(15)
O1 0.085(2) 0.0448(17) 0.0209(14) -0.0175(13) 0.0133(14) -0.0381(17)
O2 0.079(2) 0.0204(14) 0.0361(16) -0.0090(12) 0.0206(15) -0.0218(14)
O3 0.0405(15) 0.0318(14) 0.0199(12) 0.0002(11) -0.0014(11) -0.0260(12)
O4 0.0180(12) 0.0239(13) 0.0231(12) -0.0012(10) 0.0047(10) -0.0047(10)
O5 0.0346(14) 0.0195(12) 0.0251(13) -0.0116(10) 0.0125(11) -0.0108(11)
O6 0.0301(16) 0.0526(19) 0.065(2) -0.0237(16) 0.0024(14) -0.0250(14)
O7 0.0536(18) 0.0226(14) 0.0438(16) -0.0120(12) 0.0202(14) -0.0206(13)
O8 0.0608(19) 0.0505(18) 0.0223(14) -0.0050(12) 0.0090(13) -0.0438(16)
O9 0.0365(16) 0.0535(18) 0.0266(14) -0.0016(13) -0.0089(12) -0.0236(14)
O10 0.0280(13) 0.0174(12) 0.0176(12) -0.0066(9) 0.0031(10) -0.0059(10)
O11 0.0165(11) 0.0237(12) 0.0203(12) -0.0002(10) 0.0069(9) -0.0038(10)
O12 0.0277(13) 0.0251(13) 0.0215(12) -0.0004(10) -0.0011(10) -0.0162(11)
O13 0.079(2) 0.0243(15) 0.0440(17) -0.0162(13) 0.0239(16) -0.0233(15)
O14 0.0593(19) 0.0452(17) 0.0185(13) -0.0128(12) 0.0098(12) -0.0290(15)
O15 0.0353(15) 0.0350(15) 0.0374(16) -0.0211(13) 0.0038(12) -0.0075(12)
O16 0.0282(14) 0.0401(15) 0.0217(13) -0.0029(11) -0.0036(11) -0.0069(12)
O17 0.0175(12) 0.0264(13) 0.0272(13) 0.0011(10) -0.0005(10) -0.0083(10)
O18 0.0295(13) 0.0202(12) 0.0278(13) -0.0062(10) 0.0151(11) -0.0046(10)
O19 0.0452(16) 0.0227(13) 0.0229(13) -0.0072(10) 0.0021(11) -0.0141(12)
O20 0.0395(16) 0.0412(16) 0.0324(15) 0.0081(13) -0.0129(12) -0.0201(13)
O21 0.0428(17) 0.0567(19) 0.0346(16) 0.0021(14) -0.0002(13) -0.0366(15)
O22 0.0467(18) 0.0537(19) 0.0376(17) -0.0112(15) -0.0183(14) -0.0015(15)
O23 0.065(2) 0.059(2) 0.055(2) -0.0109(17) -0.0086(17) -0.0383(19)
O24 0.0541(19) 0.0559(19) 0.0237(15) -0.0166(14) -0.0059(13) 0.0071(15)
O26 0.0215(13) 0.0379(16) 0.0414(16) 0.0044(13) -0.0018(12) -0.0075(12)
O27 0.0309(16) 0.080(2) 0.0317(16) -0.0220(15) -0.0094(13) 0.0016(15)
O28 0.0371(16) 0.0463(17) 0.0505(18) -0.0346(15) -0.0032(13) -0.0052(14)
C1 0.0172(15) 0.0134(15) 0.0118(15) -0.0003(12) -0.0008(12) -0.0023(12)
C2 0.0262(17) 0.0180(16) 0.0141(15) -0.0047(13) 0.0012(13) -0.0097(14)
C3 0.0245(17) 0.0197(17) 0.0152(16) -0.0005(13) -0.0017(13) -0.0107(14)
C4 0.0162(16) 0.0219(17) 0.0166(16) -0.0020(13) 0.0010(13) -0.0058(13)
C5 0.0199(16) 0.0135(15) 0.0225(17) -0.0068(13) 0.0055(13) -0.0032(13)
C6 0.0195(16) 0.0154(16) 0.0210(17) -0.0049(13) 0.0027(13) -0.0074(13)
C7 0.045(2) 0.031(2) 0.0233(19) 0.0000(16) 0.0027(17) -0.0221(18)
C8 0.0219(19) 0.038(2) 0.035(2) -0.0026(18) 0.0049(16) -0.0043(17)
C9 0.039(2) 0.038(2) 0.032(2) -0.0207(18) 0.0013(17) -0.0083(18)
C11 0.0176(16) 0.0150(16) 0.0148(15) 0.0003(12) 0.0020(12) -0.0045(13)
C12 0.0176(16) 0.0179(16) 0.0148(15) -0.0021(13) 0.0018(12) -0.0080(13)
C13 0.0201(16) 0.0164(16) 0.0150(16) -0.0018(13) 0.0011(13) -0.0026(13)
C14 0.0157(15) 0.0168(16) 0.0140(15) 0.0001(12) 0.0022(12) -0.0017(13)
C15 0.0198(16) 0.0176(16) 0.0173(16) 0.0015(13) -0.0010(13) -0.0092(13)
C16 0.0245(17) 0.0150(16) 0.0148(15) -0.0041(12) 0.0013(13) -0.0044(13)
C17 0.040(2) 0.031(2) 0.0256(19) -0.0017(16) 0.0038(16) -0.0206(18)
C18 0.0210(18) 0.0267(19) 0.0284(19) -0.0041(15) 0.0058(15) -0.0032(15)
C19 0.036(2) 0.032(2) 0.0180(18) -0.0096(15) 0.0035(15) -0.0042(17)
C21 0.0161(16) 0.0188(17) 0.0206(17) -0.0024(13) 0.0045(13) -0.0065(13)
C22 0.0226(17) 0.0159(16) 0.0164(16) -0.0008(13) 0.0004(13) -0.0051(13)
C23 0.0166(16) 0.0169(16) 0.0210(17) 0.0027(13) 0.0001(13) -0.0054(13)
C24 0.0228(17) 0.0130(15) 0.0194(16) -0.0016(13) 0.0067(13) -0.0019(13)
C25 0.0300(19) 0.0147(16) 0.0180(17) -0.0010(13) 0.0014(14) -0.0070(14)
C26 0.0196(16) 0.0196(17) 0.0206(17) -0.0029(13) 0.0000(13) -0.0091(14)
C27 0.0179(18) 0.038(2) 0.033(2) 0.0041(17) 0.0006(15) 0.0012(16)
C28 0.0254(19) 0.0272(19) 0.0276(19) 0.0018(15) 0.0091(15) -0.0064(15)
C29 0.045(2) 0.030(2) 0.0203(18) -0.0082(16) 0.0023(16) -0.0132(18)
C31 0.0207(17) 0.0153(16) 0.0168(16) -0.0017(13) 0.0042(13) -0.0033(13)
C32 0.0238(18) 0.0274(19) 0.0223(18) -0.0029(15) -0.0007(14) -0.0022(15)
C33 0.037(2) 0.034(2) 0.0145(17) -0.0040(15) -0.0014(15) 0.0029(17)
C34 0.030(2) 0.037(2) 0.0243(19) -0.0013(17) 0.0106(16) 0.0007(17)
C35 0.0221(18) 0.0246(19) 0.0266(19) 0.0020(15) 0.0009(15) -0.0055(15)
C36 0.0248(17) 0.0174(16) 0.0165(16) -0.0022(13) 0.0031(13) -0.0060(14)
C37 0.025(2) 0.046(3) 0.044(3) 0.007(2) 0.0011(18) 0.0015(19)
C38 0.032(2) 0.054(3) 0.057(3) -0.004(2) 0.011(2) -0.009(2)
O25 0.0385(16) 0.0427(17) 0.0340(16) -0.0023(13) 0.0088(13) -0.0014(14)
C39 0.053(3) 0.079(4) 0.026(2) -0.009(2) 0.001(2) 0.009(3)
N9 0.0228(15) 0.0192(15) 0.0307(16) -0.0034(13) 0.0047(13) -0.0060(12)
C41 0.041(3) 0.029(2) 0.060(3) 0.013(2) -0.003(2) -0.0082(19)
N10 0.0282(16) 0.0217(15) 0.0246(16) -0.0011(13) 0.0033(13) -0.0006(13)
N11 0.0298(17) 0.0279(17) 0.0363(18) -0.0033(14) 0.0115(14) -0.0055(14)
N12 0.0308(17) 0.0174(15) 0.0328(17) -0.0053(13) 0.0121(14) -0.0072(13)
O74 0.055(2) 0.081(3) 0.0393(18) -0.0115(17) 0.0204(16) -0.0132(18)
C61 0.039(2) 0.027(2) 0.0262(19) -0.0053(16) 0.0008(16) -0.0061(17)
C62 0.040(2) 0.0233(19) 0.029(2) -0.0002(16) 0.0060(17) -0.0044(17)
C63 0.037(2) 0.029(2) 0.039(2) -0.0010(18) -0.0029(18) -0.0095(18)

loop_
_atom_type_symbol
_atom_type_description
_atom_type_scat_dispersion_real
_atom_type_scat_dispersion_imag
_atom_type_scat_source
C C 0.0033 0.0016 'International Tables Vol C Tables 4.2.6.8 and 6.1.1.4'
H H 0.0000 0.0000 'International Tables Vol C Tables 4.2.6.8 and 6.1.1.4'
N N 0.0061 0.0033 'International Tables Vol C Tables 4.2.6.8 and 6.1.1.4'
O O 0.0106 0.0060 'International Tables Vol C Tables 4.2.6.8 and 6.1.1.4'
Cl Cl 0.1484 0.1585 'International Tables Vol C Tables 4.2.6.8 and 6.1.1.4'
Pd Pd -0.9988 1.0072 'International Tables Vol C Tables 4.2.6.8 and 6.1.1.4'

loop_
_geom_angle_atom_site_label_1
_geom_angle_atom_site_label_2
_geom_angle_atom_site_label_3
_geom_angle
C1 Pd1 Cl1 89.58(8)
C1 Pd1 Cl2 90.94(8)
Cl1 Pd1 Cl2 179.25(4)
C1 Pd1 Cl3 177.27(9)
Cl1 Pd1 Cl3 92.97(3)
Cl2 Pd1 Cl3 86.50(3)
C11 Pd2 Cl4 89.28(9)
C11 Pd2 Cl3 92.53(9)
Cl4 Pd2 Cl3 177.43(3)
C11 Pd2 Cl2 178.29(9)
Cl4 Pd2 Cl2 92.09(3)
Cl3 Pd2 Cl2 86.13(3)
C21 Pd3 Cl5 91.09(9)
C21 Pd3 Cl6 87.99(9)
Cl5 Pd3 Cl6 178.90(3)
C21 Pd3 Cl7 174.65(10)
Cl5 Pd3 Cl7 93.50(3)
Cl6 Pd3 Cl7 87.45(3)
C31 Pd4 Cl8 90.59(9)
C31 Pd4 Cl7 89.75(9)
Cl8 Pd4 Cl7 178.14(4)
C31 Pd4 Cl6 177.16(9)
Cl8 Pd4 Cl6 92.18(3)
Cl7 Pd4 Cl6 87.46(3)
Pd1 Cl2 Pd2 94.14(3)
Pd2 Cl3 Pd1 93.22(3)
Pd3 Cl6 Pd4 92.95(3)
Pd4 Cl7 Pd3 92.08(3)
O2 N1 O1 125.6(3)
O2 N1 C2 117.2(3)
O1 N1 C2 117.1(3)
O6 N2 O7 124.1(3)
O6 N2 C6 118.6(3)
O7 N2 C6 117.3(3)
O8 N3 O9 124.5(3)
O8 N3 C12 119.3(3)
O9 N3 C12 116.2(3)
O13 N4 O14 124.4(3)
O13 N4 C16 117.8(3)
O14 N4 C16 117.7(3)
O15 N5 O16 124.2(3)
O15 N5 C22 117.7(3)
O16 N5 C22 118.1(3)
O21 N6 O20 124.3(3)
O21 N6 C26 118.0(3)
O20 N6 C26 117.7(3)
O23 N7 O22 125.2(4)
O23 N7 C32 118.2(3)
O22 N7 C32 116.5(3)
O28 N8 O27 124.5(3)
O28 N8 C36 117.5(3)
O27 N8 C36 117.9(3)
C3 O3 C7 114.5(2)
C4 O4 C8 113.6(2)
C5 O5 C9 113.2(3)
C13 O10 C19 115.7(2)
C14 O11 C18 112.4(2)
C15 O12 C17 113.1(2)
C23 O17 C27 113.5(3)
C24 O18 C28 114.9(3)
C25 O19 C29 116.6(3)
C33 O24 C39 114.6(3)
C35 O26 C37 114.4(3)
C6 C1 C2 113.6(3)
C6 C1 Pd1 122.2(2)
C2 C1 Pd1 124.2(2)
C1 C2 C3 124.7(3)
C1 C2 N1 118.3(3)
C3 C2 N1 117.0(3)
O3 C3 C4 121.2(3)
O3 C3 C2 119.9(3)
C4 C3 C2 118.7(3)
O4 C4 C3 119.9(3)
O4 C4 C5 120.6(3)
C3 C4 C5 119.5(3)
O5 C5 C4 121.6(3)
O5 C5 C6 120.1(3)
C4 C5 C6 118.4(3)
C1 C6 C5 125.0(3)
C1 C6 N2 118.4(3)
C5 C6 N2 116.5(3)
C16 C11 C12 113.2(3)
C16 C11 Pd2 123.7(2)
C12 C11 Pd2 123.0(2)
C11 C12 C13 124.9(3)
C11 C12 N3 118.8(3)
C13 C12 N3 116.2(3)
O10 C13 C14 122.0(3)
O10 C13 C12 119.0(3)
C14 C13 C12 118.6(3)
O11 C14 C15 120.8(3)
O11 C14 C13 120.3(3)
C15 C14 C13 118.9(3)
O12 C15 C14 120.0(3)
O12 C15 C16 120.5(3)
C14 C15 C16 119.2(3)
C11 C16 C15 124.7(3)
C11 C16 N4 118.0(3)
C15 C16 N4 117.3(3)
C22 C21 C26 114.1(3)
C22 C21 Pd3 124.3(2)
C26 C21 Pd3 121.4(2)
C21 C22 C23 124.4(3)
C21 C22 N5 118.4(3)
C23 C22 N5 117.2(3)
O17 C23 C24 121.5(3)
O17 C23 C22 119.4(3)
C24 C23 C22 118.9(3)
O18 C24 C25 118.8(3)
O18 C24 C23 121.5(3)
C25 C24 C23 119.3(3)
O19 C25 C24 121.2(3)
O19 C25 C26 120.0(3)
C24 C25 C26 118.5(3)
C21 C26 C25 124.7(3)
C21 C26 N6 118.2(3)
C25 C26 N6 117.1(3)
C36 C31 C32 114.5(3)
C36 C31 Pd4 124.0(2)
C32 C31 Pd4 121.4(3)
C33 C32 C31 125.4(3)
C33 C32 N7 116.7(3)
C31 C32 N7 117.9(3)
C32 C33 O24 118.7(4)
C32 C33 C34 118.2(3)
O24 C33 C34 122.5(3)
O25 C34 C33 117.8(4)
O25 C34 C35 122.0(4)
C33 C34 C35 119.6(3)
O26 C35 C34 120.8(3)
O26 C35 C36 120.4(3)
C34 C35 C36 118.7(3)
C31 C36 C35 123.5(3)
C31 C36 N8 118.0(3)
C35 C36 N8 118.5(3)
C34 O25 C38 112.9(3)
C42' N9 C43 146.5(7)
C42' N9 C43' 109.1(7)
C43 N9 C43' 44.2(5)
C42' N9 C41 101.4(6)
C43 N9 C41 107.6(4)
C43' N9 C41 112.1(5)
C42' N9 C44' 115.3(7)
C43 N9 C44' 69.6(5)
C43' N9 C44' 108.6(7)
C41 N9 C44' 110.2(5)
C42' N9 C44 75.5(6)
C43 N9 C44 107.7(4)
C43' N9 C44 133.9(6)
C41 N9 C44 111.6(4)
C44' N9 C44 40.9(5)
C42' N9 C42 43.4(6)
C43 N9 C42 107.7(4)
C43' N9 C42 65.9(5)
C41 N9 C42 113.8(4)
C44' N9 C42 134.1(6)
C44 N9 C42 108.1(4)
C46' N10 C47 125.7(6)
C46' N10 C45 109.6(8)
C47 N10 C45 95.6(7)
C46' N10 C48 111.3(6)
C47 N10 C48 104.5(5)
C45 N10 C48 108.5(4)
C46' N10 C47' 112.6(7)
C47 N10 C47' 17.0(6)
C45 N10 C47' 111.7(9)
C48 N10 C47' 103.1(6)
C46' N10 C48' 93.7(9)
C47 N10 C48' 121.8(7)
C45 N10 C48' 110.6(6)
C48 N10 C48' 18.7(6)
C47' N10 C48' 117.4(7)
C46' N10 C46 18.1(5)
C47 N10 C46 108.6(5)
C45 N10 C46 121.0(6)
C48 N10 C46 115.6(5)
C47' N10 C46 94.7(6)
C48' N10 C46 100.8(8)
C46' N10 C45' 88.6(10)
C47 N10 C45' 112.7(8)
C45 N10 C45' 21.5(5)
C48 N10 C45' 114.0(5)
C47' N10 C45' 126.7(9)
C48' N10 C45' 108.7(7)
C46 N10 C45' 101.7(8)
C50' N11 C52 118.6(9)
C50' N11 C51' 121.7(10)
C52 N11 C51' 94.0(6)
C50' N11 C49 98.6(8)
C52 N11 C49 115.3(6)
C51' N11 C49 109.6(5)
C50' N11 C51 101.9(9)
C52 N11 C51 113.0(5)
C51' N11 C51 21.5(5)
C49 N11 C51 107.7(5)
C50' N11 C50 7.4(10)
C52 N11 C50 112.2(5)
C51' N11 C50 120.8(7)
C49 N11 C50 105.3(5)
C51 N11 C50 102.4(5)
C50' N11 C49' 114.1(9)
C52 N11 C49' 95.7(7)
C51' N11 C49' 108.3(6)
C49 N11 C49' 20.2(5)
C51 N11 C49' 114.3(5)
C50 N11 C49' 119.8(6)
C50' N11 C52' 108.0(9)
C52 N11 C52' 11.0(6)
C51' N11 C52' 103.1(7)
C49 N11 C52' 116.7(6)
C51 N11 C52' 120.5(5)
C50 N11 C52' 101.8(6)
C49' N11 C52' 98.5(7)
C54' N12 C56 150.4(6)
C54' N12 C53 91.3(5)
C56 N12 C53 116.9(4)
C54' N12 C55' 119.1(6)
C56 N12 C55' 58.9(4)
C53 N12 C55' 114.4(5)
C54' N12 C54 47.0(5)
C56 N12 C54 111.7(4)
C53 N12 C54 106.7(4)
C55' N12 C54 137.3(5)
C54' N12 C55 66.7(5)
C56 N12 C55 109.2(4)
C53 N12 C55 107.5(4)
C55' N12 C55 53.4(4)
C54 N12 C55 104.0(4)
C54' N12 C56' 115.4(6)
C56 N12 C56' 46.1(4)
C53 N12 C56' 115.6(5)
C55' N12 C56' 101.8(5)
C54 N12 C56' 68.7(5)
C55 N12 C56' 136.6(5)
C54' N12 C53' 114.6(6)
C56 N12 C53' 93.7(5)
C53 N12 C53' 23.3(4)
C55' N12 C53' 102.0(5)
C54 N12 C53' 120.6(5)
C55 N12 C53' 117.2(4)
C56' N12 C53' 101.5(5)
O74 C62 C61 120.4(4)
O74 C62 C63 120.9(4)
C61 C62 C63 118.7(3)

loop_
_geom_bond_atom_site_label_1
_geom_bond_atom_site_label_2
_geom_bond_distance
Pd1 C1 1.979(3)
Pd1 Cl1 2.2931(8)
Pd1 Cl2 2.3199(8)
Pd1 Cl3 2.4323(8)
Pd2 C11 1.981(3)
Pd2 Cl4 2.2943(8)
Pd2 Cl3 2.3464(8)
Pd2 Cl2 2.4230(8)
Pd3 C21 1.970(3)
Pd3 Cl5 2.3113(8)
Pd3 Cl6 2.3222(8)
Pd3 Cl7 2.4262(8)
Pd4 C31 1.972(3)
Pd4 Cl8 2.3055(8)
Pd4 Cl7 2.3395(8)
Pd4 Cl6 2.4089(9)
N1 O2 1.227(4)
N1 O1 1.227(4)
N1 C2 1.466(4)
N2 O6 1.215(4)
N2 O7 1.234(4)
N2 C6 1.469(4)
N3 O8 1.205(3)
N3 O9 1.234(3)
N3 C12 1.476(4)
N4 O13 1.219(4)
N4 O14 1.231(3)
N4 C16 1.472(4)
N5 O15 1.225(3)
N5 O16 1.231(3)
N5 C22 1.474(4)
N6 O21 1.221(4)
N6 O20 1.229(4)
N6 C26 1.472(4)
N7 O23 1.219(4)
N7 O22 1.222(4)
N7 C32 1.482(5)
N8 O28 1.215(4)
N8 O27 1.224(4)
N8 C36 1.466(4)
O3 C3 1.367(4)
O3 C7 1.450(4)
O4 C4 1.374(4)
O4 C8 1.415(4)
O5 C5 1.367(4)
O5 C9 1.447(4)
O10 C13 1.369(4)
O10 C19 1.437(4)
O11 C14 1.371(3)
O11 C18 1.437(4)
O12 C15 1.367(4)
O12 C17 1.455(4)
O17 C23 1.374(4)
O17 C27 1.444(4)
O18 C24 1.375(4)
O18 C28 1.438(4)
O19 C25 1.360(4)
O19 C29 1.453(4)
O24 C33 1.381(4)
O24 C39 1.421(5)
O26 C35 1.363(4)
O26 C37 1.443(4)
C1 C6 1.384(4)
C1 C2 1.387(4)
C2 C3 1.401(4)
C3 C4 1.386(4)
C4 C5 1.395(4)
C5 C6 1.396(4)
C11 C16 1.386(4)
C11 C12 1.394(4)
C12 C13 1.395(4)
C13 C14 1.394(4)
C14 C15 1.390(4)
C15 C16 1.391(4)
C21 C22 1.382(4)
C21 C26 1.389(4)
C22 C23 1.397(4)
C23 C24 1.394(4)
C24 C25 1.390(5)
C25 C26 1.395(5)
C31 C36 1.388(4)
C31 C32 1.389(5)
C32 C33 1.378(5)
C33 C34 1.393(5)
C34 O25 1.380(4)
C34 C35 1.403(5)
C35 C36 1.403(5)
C38 O25 1.391(5)
N9 C42' 1.425(12)
N9 C43 1.472(7)
N9 C43' 1.473(11)
N9 C41 1.485(4)
N9 C44' 1.498(11)
N9 C44 1.502(7)
N9 C42 1.510(7)
N10 C46' 1.419(10)
N10 C47 1.485(9)
N10 C45 1.494(7)
N10 C48 1.509(7)
N10 C47' 1.510(12)
N10 C48' 1.514(12)
N10 C46 1.534(8)
N10 C45' 1.553(11)
N11 C50' 1.336(16)
N11 C52 1.387(9)
N11 C51' 1.483(10)
N11 C49 1.494(7)
N11 C51 1.540(7)
N11 C50 1.550(8)
N11 C49' 1.553(11)
N11 C52' 1.659(13)
N12 C54' 1.306(9)
N12 C56 1.392(7)
N12 C53 1.461(6)
N12 C55' 1.521(9)
N12 C54 1.537(7)
N12 C55 1.559(7)
N12 C56' 1.580(9)
N12 C53' 1.591(9)
O74 C62 1.210(4)
C61 C62 1.484(5)
C62 C63 1.487(5)

loop_
_geom_hbond_atom_site_label_D
_geom_hbond_atom_site_label_H
_geom_hbond_atom_site_label_A
_geom_hbond_distance_DH
_geom_hbond_distance_HA
_geom_hbond_distance_DA
_geom_hbond_angle_DHA
_geom_hbond_site_symmetry_A
C7 H7C O22 0.98 2.43 3.337(5) 153.0 1_556
C28 H28C O20 0.98 2.52 3.485(4) 167.7 2_567
C61 H61A O7 0.98 2.49 3.319(4) 142.1 2_677
